data_4074676
loop_
_publ_author_name
'Moncada, Adriana I.'
'Manne, Sudhakar'
'Tanski, Joseph M.'
'Slaughter, LeGrande M.'

_publ_section_title
;
 Modular Chelated Palladium Diaminocarbene Complexes:&#x00A0; Synthesis,
 Characterization, and Optimization of Catalytic Suzuki&#x2212;Miyaura
 Cross-Coupling Activity by Ligand Modification
;
_journal_issue 2
_journal_name_full Organometallics
_journal_page_first 491
_journal_paper_doi 10.1021/om050786f
_journal_volume 25
_journal_year 2006
_chemical_formula_moiety 'C14 H26 Br2 N4 Pd'
_chemical_formula_sum 'C14 H26 Br2 N4 Pd'
_chemical_formula_weight 516.61
_space_group_IT_number 15
_symmetry_cell_setting monoclinic
_symmetry_Int_Tables_number 15
_symmetry_space_group_name_Hall '-C 2yc'
_symmetry_space_group_name_H-M 'C 1 2/c 1'
_atom_sites_solution_hydrogens geom
_atom_sites_solution_primary direct
_atom_sites_solution_secondary difmap
_audit_creation_method SHELXL-97
_cell_angle_alpha 90.00
_cell_angle_beta 107.610(3)
_cell_angle_gamma 90.00
_cell_formula_units_Z 4
_cell_length_a 26.2920(12)
_cell_length_b 7.6568(3)
_cell_length_c 9.6383(4)
_cell_measurement_reflns_used 4959
_cell_measurement_temperature 296(2)
_cell_measurement_theta_max 28.23
_cell_measurement_theta_min 2.32
_cell_volume 1849.38(14)
_computing_cell_refinement 'Bruker SAINT'
_computing_data_collection 'Bruker APEX2'
_computing_data_reduction 'Bruker SAINT'
_computing_molecular_graphics 'Bruker XSHELL'
_computing_publication_material 'Bruker SHELXTL (XCIF)'
_computing_structure_refinement 'Bruker SHELXTL (XL)'
_computing_structure_solution 'Bruker SHELXTL (XS)'
_diffrn_ambient_temperature 296(2)
_diffrn_detector_area_resol_mean 0.75
_diffrn_measured_fraction_theta_full 0.982
_diffrn_measured_fraction_theta_max 0.982
_diffrn_measurement_device_type 'Bruker SMART APEX II CCD'
_diffrn_measurement_method 'Area Detector'
_diffrn_radiation_monochromator graphite
_diffrn_radiation_type MoK\a
_diffrn_radiation_wavelength 0.71073
_diffrn_reflns_av_R_equivalents 0.0211
_diffrn_reflns_av_sigmaI/netI 0.0268
_diffrn_reflns_limit_h_max 34
_diffrn_reflns_limit_h_min -25
_diffrn_reflns_limit_k_max 10
_diffrn_reflns_limit_k_min -8
_diffrn_reflns_limit_l_max 12
_diffrn_reflns_limit_l_min -12
_diffrn_reflns_number 6130
_diffrn_reflns_theta_full 28.30
_diffrn_reflns_theta_max 28.30
_diffrn_reflns_theta_min 3.25
_diffrn_source 'fine-focus sealed tube'
_diffrn_standards_decay_% N/A
_diffrn_standards_interval_count N/A
_diffrn_standards_interval_time N/A
_diffrn_standards_number 0
_exptl_absorpt_coefficient_mu 5.324
_exptl_absorpt_correction_T_max 0.7235
_exptl_absorpt_correction_T_min 0.2155
_exptl_absorpt_correction_type 'empirical multiscan'
_exptl_absorpt_process_details 'Bruker SADABS'
_exptl_crystal_colour 'clear pale yellow'
_exptl_crystal_density_diffrn 1.855
_exptl_crystal_density_meas ?
_exptl_crystal_density_method 'not measured'
_exptl_crystal_description plate
_exptl_crystal_F_000 1016
_exptl_crystal_recrystallization_method 'Slow diff of ether into DMF soln of cmpd'
_exptl_crystal_size_max 0.42
_exptl_crystal_size_mid 0.18
_exptl_crystal_size_min 0.07
_refine_diff_density_max 1.214
_refine_diff_density_min -0.728
_refine_diff_density_rms 0.113
_refine_ls_extinction_coef 0.00029(13)
_refine_ls_extinction_expression Fc^*^=kFc[1+0.001xFc^2^\l^3^/sin(2\q)]^-1/4^
_refine_ls_extinction_method SHELXL
_refine_ls_goodness_of_fit_ref 1.234
_refine_ls_hydrogen_treatment mixed
_refine_ls_matrix_type full
_refine_ls_number_parameters 110
_refine_ls_number_reflns 2261
_refine_ls_number_restraints 0
_refine_ls_restrained_S_all 1.234
_refine_ls_R_factor_all 0.0476
_refine_ls_R_factor_gt 0.0411
_refine_ls_shift/su_max 0.000
_refine_ls_shift/su_mean 0.000
_refine_ls_structure_factor_coef Fsqd
_refine_ls_weighting_details 'calc w=1/[\s^2^(Fo^2^)+(0.0265P)^2^+9.2161P] where P=(Fo^2^+2Fc^2^)/3'
_refine_ls_weighting_scheme calc
_refine_ls_wR_factor_gt 0.0878
_refine_ls_wR_factor_ref 0.0894
_reflns_number_gt 1990
_reflns_number_total 2261
_reflns_threshold_expression >2sigma(I)
_cod_data_source_file om050786fsi20050911_103409.cif
_cod_data_source_block lms_3c
_cod_depositor_comments
;
The following automatic conversions were performed:

'_exptl_crystal_density_meas' value 'not measured' was changed to '?'
- the value is perceived as not measured.

Automatic conversion script
Id: cif_fix_values 3008 2015-01-20 13:52:24Z robertas 
;
_cod_original_sg_symbol_H-M 'C 2/c'
_cod_database_code 4074676

loop_
_symmetry_equiv_pos_as_xyz
'x, y, z'
'-x, y, -z+1/2'
'x+1/2, y+1/2, z'
'-x+1/2, y+1/2, -z+1/2'
'-x, -y, -z'
'x, -y, z-1/2'
'-x+1/2, -y+1/2, -z'
'x+1/2, -y+1/2, z-1/2'

loop_
_atom_site_label
_atom_site_type_symbol
_atom_site_fract_x
_atom_site_fract_y
_atom_site_fract_z
_atom_site_U_iso_or_equiv
_atom_site_adp_type
_atom_site_occupancy
_atom_site_symmetry_multiplicity
_atom_site_calc_flag
_atom_site_refinement_flags
Pd1 Pd 0.0000 -0.12059(5) 0.2500 0.02681(14) Uani 1 2 d S
Br1 Br 0.05232(2) -0.34629(5) 0.42474(6) 0.04771(18) Uani 1 1 d .
C1 C 0.03888(16) 0.0774(5) 0.3663(5) 0.0301(9) Uani 1 1 d .
N2 N 0.02252(14) 0.2342(4) 0.3116(4) 0.0377(9) Uani 1 1 d .
H2 H 0.0384 0.3288 0.3492 0.08(2) Uiso 1 1 calc R
N1 N 0.07930(14) 0.0618(4) 0.4856(4) 0.0352(8) Uani 1 1 d .
H1 H 0.0861 -0.0428 0.5183 0.035(13) Uiso 1 1 calc R
C2 C 0.11470(16) 0.1991(6) 0.5716(5) 0.0332(9) Uani 1 1 d .
H2 H 0.0927 0.2962 0.5870 0.065(18) Uiso 1 1 calc R
C3 C 0.14440(18) 0.1194(6) 0.7186(5) 0.0397(10) Uani 1 1 d .
H3A H 0.1638 0.0170 0.7036 0.059(17) Uiso 1 1 calc R
H3B H 0.1188 0.0824 0.7672 0.07(2) Uiso 1 1 calc R
C4 C 0.1834(2) 0.2492(8) 0.8153(6) 0.0542(14) Uani 1 1 d .
H4A H 0.1636 0.3446 0.8405 0.065(19) Uiso 1 1 calc R
H4B H 0.2034 0.1916 0.9048 0.063(17) Uiso 1 1 calc R
C5 C 0.2219(2) 0.3220(7) 0.7400(6) 0.0552(15) Uani 1 1 d .
H5A H 0.2451 0.2292 0.7266 0.066(18) Uiso 1 1 calc R
H5B H 0.2440 0.4109 0.8011 0.08(2) Uiso 1 1 calc R
C6 C 0.1922(2) 0.4007(7) 0.5930(7) 0.0577(15) Uani 1 1 d .
H6A H 0.2177 0.4387 0.5446 0.09(2) Uiso 1 1 calc R
H6B H 0.1723 0.5022 0.6073 0.063(18) Uiso 1 1 calc R
C7 C 0.1536(2) 0.2677(7) 0.4962(5) 0.0456(12) Uani 1 1 d .
H7A H 0.1340 0.3229 0.4051 0.062(18) Uiso 1 1 calc R
H7B H 0.1738 0.1712 0.4743 0.040(14) Uiso 1 1 calc R

loop_
_atom_site_aniso_label
_atom_site_aniso_U_11
_atom_site_aniso_U_22
_atom_site_aniso_U_33
_atom_site_aniso_U_23
_atom_site_aniso_U_13
_atom_site_aniso_U_12
Pd1 0.0261(2) 0.01502(19) 0.0369(3) 0.000 0.00587(17) 0.000
Br1 0.0513(3) 0.0191(2) 0.0597(3) 0.00535(18) -0.0029(2) 0.00141(17)
C1 0.029(2) 0.0216(18) 0.039(2) -0.0058(16) 0.0087(17) -0.0029(15)
N2 0.038(2) 0.0160(15) 0.048(2) -0.0010(15) -0.0023(17) -0.0006(14)
N1 0.040(2) 0.0190(15) 0.040(2) 0.0010(14) 0.0032(16) -0.0020(14)
C2 0.027(2) 0.0255(19) 0.041(2) -0.0028(17) 0.0028(17) 0.0005(16)
C3 0.035(2) 0.041(2) 0.040(2) 0.001(2) 0.0055(19) -0.004(2)
C4 0.052(3) 0.057(3) 0.042(3) -0.007(2) -0.004(2) -0.007(3)
C5 0.042(3) 0.045(3) 0.065(4) 0.003(3) -0.003(3) -0.011(2)
C6 0.048(3) 0.044(3) 0.070(4) 0.012(3) 0.001(3) -0.014(3)
C7 0.045(3) 0.043(3) 0.045(3) 0.007(2) 0.008(2) -0.009(2)

loop_
_atom_type_symbol
_atom_type_description
_atom_type_scat_dispersion_real
_atom_type_scat_dispersion_imag
_atom_type_scat_source
C C 0.0033 0.0016 'International Tables Vol C Tables 4.2.6.8 and 6.1.1.4'
H H 0.0000 0.0000 'International Tables Vol C Tables 4.2.6.8 and 6.1.1.4'
N N 0.0061 0.0033 'International Tables Vol C Tables 4.2.6.8 and 6.1.1.4'
Br Br -0.2901 2.4595 'International Tables Vol C Tables 4.2.6.8 and 6.1.1.4'
Pd Pd -0.9988 1.0072 'International Tables Vol C Tables 4.2.6.8 and 6.1.1.4'

loop_
_geom_angle_atom_site_label_1
_geom_angle_atom_site_label_2
_geom_angle_atom_site_label_3
_geom_angle
_geom_angle_site_symmetry_1
_geom_angle_site_symmetry_3
C1 Pd1 C1 79.8(2) . 2
C1 Pd1 Br1 172.76(13) . 2
C1 Pd1 Br1 93.62(12) 2 2
C1 Pd1 Br1 93.62(12) . .
C1 Pd1 Br1 172.76(13) 2 .
Br1 Pd1 Br1 93.09(3) 2 .
N1 C1 N2 120.5(4) . .
N1 C1 Pd1 124.7(3) . .
N2 C1 Pd1 114.7(3) . .
C1 N2 N2 115.2(2) . 2
C1 N2 H2 122.4 . .
N2 N2 H2 122.4 2 .
C1 N1 C2 129.1(3) . .
C1 N1 H1 115.5 . .
C2 N1 H1 115.5 . .
N1 C2 C7 112.3(4) . .
N1 C2 C3 107.2(3) . .
C7 C2 C3 110.7(4) . .
N1 C2 H2 108.9 . .
C7 C2 H2 108.9 . .
C3 C2 H2 108.9 . .
C2 C3 C4 111.6(4) . .
C2 C3 H3A 109.3 . .
C4 C3 H3A 109.3 . .
C2 C3 H3B 109.3 . .
C4 C3 H3B 109.3 . .
H3A C3 H3B 108.0 . .
C5 C4 C3 111.7(4) . .
C5 C4 H4A 109.3 . .
C3 C4 H4A 109.3 . .
C5 C4 H4B 109.3 . .
C3 C4 H4B 109.3 . .
H4A C4 H4B 107.9 . .
C4 C5 C6 111.2(4) . .
C4 C5 H5A 109.4 . .
C6 C5 H5A 109.4 . .
C4 C5 H5B 109.4 . .
C6 C5 H5B 109.4 . .
H5A C5 H5B 108.0 . .
C5 C6 C7 111.2(4) . .
C5 C6 H6A 109.4 . .
C7 C6 H6A 109.4 . .
C5 C6 H6B 109.4 . .
C7 C6 H6B 109.4 . .
H6A C6 H6B 108.0 . .
C2 C7 C6 110.8(4) . .
C2 C7 H7A 109.5 . .
C6 C7 H7A 109.5 . .
C2 C7 H7B 109.5 . .
C6 C7 H7B 109.5 . .
H7A C7 H7B 108.1 . .

loop_
_geom_bond_atom_site_label_1
_geom_bond_atom_site_label_2
_geom_bond_distance
_geom_bond_site_symmetry_2
Pd1 C1 1.976(4) .
Pd1 C1 1.976(4) 2
Pd1 Br1 2.5127(5) 2
Pd1 Br1 2.5127(5) .
C1 N1 1.314(5) .
C1 N2 1.329(5) .
N2 N2 1.401(7) 2
N2 H2 0.8600 .
N1 C2 1.480(5) .
N1 H1 0.8600 .
C2 C7 1.518(7) .
C2 C3 1.523(6) .
C2 H2 0.9800 .
C3 C4 1.526(7) .
C3 H3A 0.9700 .
C3 H3B 0.9700 .
C4 C5 1.519(8) .
C4 H4A 0.9700 .
C4 H4B 0.9700 .
C5 C6 1.521(7) .
C5 H5A 0.9700 .
C5 H5B 0.9700 .
C6 C7 1.536(7) .
C6 H6A 0.9700 .
C6 H6B 0.9700 .
C7 H7A 0.9700 .
C7 H7B 0.9700 .
